data_4067319
loop_
_publ_author_name
'El-Zoghbi, Ibrahim'
'Latreche, Sa\"ida'
'Schaper, Frank'

_publ_section_title
;
 Zirconium Complexes of Symmetric and of Chiral Diketiminate Ligands:
 Synthesis, Crystal Structures, and Reactivities
;
_journal_issue 7
_journal_name_full Organometallics
_journal_page_first 1551
_journal_paper_doi 10.1021/om900852y
_journal_volume 29
_journal_year 2010
_chemical_absolute_configuration rmad
_chemical_compound_source 'Synthesized by the authors. See text'
_chemical_formula_moiety 'C38 H42 Cl2 N4 Zr'
_chemical_formula_sum 'C38 H42 Cl2 N4 Zr'
_chemical_formula_weight 716.88
_chemical_name_systematic
; 
 ? 
;
_space_group_IT_number 96
_symmetry_cell_setting tetragonal
_symmetry_space_group_name_Hall 'P 4nw 2abw'
_symmetry_space_group_name_H-M 'P 43 21 2'
_atom_sites_solution_hydrogens geom
_atom_sites_solution_primary direct
_atom_sites_solution_secondary difmap
_audit_creation_method SHELXL-97
_cell_angle_alpha 90
_cell_angle_beta 90
_cell_angle_gamma 90
_cell_formula_units_Z 4
_cell_length_a 8.7244(5)
_cell_length_b 8.7244(5)
_cell_length_c 47.453(6)
_cell_measurement_reflns_used 5628
_cell_measurement_temperature 200
_cell_measurement_theta_max 16.71
_cell_measurement_theta_min 2.37
_cell_volume 3611.9(5)
_computing_cell_refinement 'SAINT V7.34A (Bruker AXS, 2006)'
_computing_data_collection 'APEX2 v2.4-0 (Bruker AXS, 2007)'
_computing_data_reduction 'SAINT V7.34A (Bruker AXS, 2006)'
_computing_molecular_graphics 'SHELXTL v6.12 (Bruker AXS, 2001)'
_computing_publication_material 'UdMX (Maris, 2004)'
_computing_structure_refinement 'SHELXL97 (Sheldrick, 2008)'
_computing_structure_solution 'SHELXS97 (Sheldrick, 2008)'
_diffrn_ambient_temperature 200
_diffrn_detector_area_resol_mean 8.3
_diffrn_measured_fraction_theta_full 1.000
_diffrn_measured_fraction_theta_max 1.000
_diffrn_measurement_device_type 'Bruker APEX II'
_diffrn_measurement_method \w
_diffrn_radiation_monochromator Graphite
_diffrn_radiation_source 'X-ray sealed tube'
_diffrn_radiation_type MoK\a
_diffrn_radiation_wavelength 0.71073
_diffrn_reflns_av_R_equivalents 0.144
_diffrn_reflns_av_sigmaI/netI 0.0700
_diffrn_reflns_limit_h_max 11
_diffrn_reflns_limit_h_min -11
_diffrn_reflns_limit_k_max 11
_diffrn_reflns_limit_k_min -11
_diffrn_reflns_limit_l_max 61
_diffrn_reflns_limit_l_min -61
_diffrn_reflns_number 99235
_diffrn_reflns_theta_full 27.55
_diffrn_reflns_theta_max 27.55
_diffrn_reflns_theta_min 1.72
_diffrn_standards_decay_% 1.70
_diffrn_standards_interval_time 900
_diffrn_standards_number 355
_exptl_absorpt_coefficient_mu 0.484
_exptl_absorpt_correction_T_max 0.9856
_exptl_absorpt_correction_T_min 0.8517
_exptl_absorpt_correction_type multi-scan
_exptl_absorpt_process_details 'Sadabs (Sheldrick, 1996)'
_exptl_crystal_colour YELLOW
_exptl_crystal_density_diffrn 1.318
_exptl_crystal_density_method 'not measured'
_exptl_crystal_description block
_exptl_crystal_F_000 1488
_exptl_crystal_size_max 0.12
_exptl_crystal_size_mid 0.06
_exptl_crystal_size_min 0.03
_refine_diff_density_max 0.276
_refine_diff_density_min -0.370
_refine_diff_density_rms 0.050
_refine_ls_abs_structure_details 'Flack H D (1983), 1620 Friedel Pairs'
_refine_ls_abs_structure_Flack 0.55(5)
_refine_ls_extinction_method none
_refine_ls_goodness_of_fit_ref 0.920
_refine_ls_hydrogen_treatment constr
_refine_ls_matrix_type full
_refine_ls_number_parameters 207
_refine_ls_number_reflns 4177
_refine_ls_number_restraints 0
_refine_ls_restrained_S_all 0.920
_refine_ls_R_factor_all 0.0747
_refine_ls_R_factor_gt 0.0389
_refine_ls_shift/su_max 0.000
_refine_ls_shift/su_mean 0.000
_refine_ls_structure_factor_coef Fsqd
_refine_ls_weighting_details 'calc w=1/[\s^2^(Fo^2^)+(0.0326P)^2^] where P=(Fo^2^+2Fc^2^)/3'
_refine_ls_weighting_scheme calc
_refine_ls_wR_factor_gt 0.0688
_refine_ls_wR_factor_ref 0.0781
_reflns_number_gt 2778
_reflns_number_total 4177
_reflns_threshold_expression I>2\s(I)
_cod_data_source_file om900852y_si_001.cif
_cod_data_source_block saida4
_cod_depositor_comments
;
The following automatic conversions were performed:

'_geom_bond_publ_flag' value 'Y' changed to 'y' according to
/home/saulius/struct/CIF-dictionaries/cif_core.dic dictionary named
'cif_core.dic' version 2.4.1 from 2010-06-29 (28
times).

'_geom_angle_publ_flag' value 'Y' changed to 'y' according
to /home/saulius/struct/CIF-dictionaries/cif_core.dic dictionary
named 'cif_core.dic' version 2.4.1 from 2010-06-29 (46
times).

'_geom_torsion_publ_flag' value 'Y' changed to 'y' according
to /home/saulius/struct/CIF-dictionaries/cif_core.dic dictionary
named 'cif_core.dic' version 2.4.1 from 2010-06-29 (54 times).

Automatic conversion script
Id: cif_fix_values 1715 2011-07-08 13:25:40Z adriana 
;
_cod_original_cell_volume 3611.9(6)
_cod_original_sg_symbol_H-M P43212
_cod_database_code 4067319

loop_
_symmetry_equiv_pos_as_xyz
'x, y, z'
'-x, -y, z+1/2'
'-y+1/2, x+1/2, z+3/4'
'y+1/2, -x+1/2, z+1/4'
'-x+1/2, y+1/2, -z+3/4'
'x+1/2, -y+1/2, -z+1/4'
'y, x, -z'
'-y, -x, -z+1/2'

loop_
_atom_site_label
_atom_site_type_symbol
_atom_site_fract_x
_atom_site_fract_y
_atom_site_fract_z
_atom_site_U_iso_or_equiv
_atom_site_adp_type
_atom_site_occupancy
_atom_site_symmetry_multiplicity
_atom_site_calc_flag
_atom_site_refinement_flags
Zr1 Zr 0.67901(4) 0.67901(4) 0.0000 0.03582(12) Uani 1 2 d S
Cl1 Cl 0.41311(9) 0.67248(12) -0.016871(15) 0.0534(2) Uani 1 1 d .
N1 N 0.9100(3) 0.7075(3) 0.01793(5) 0.0396(6) Uani 1 1 d .
N2 N 0.6294(3) 0.7907(3) 0.04031(5) 0.0410(7) Uani 1 1 d .
C1 C 1.1247(4) 0.8797(5) 0.03023(8) 0.0735(12) Uani 1 1 d .
H1A H 1.1685 0.8720 0.0113 0.110 Uiso 1 1 calc R
H1B H 1.1787 0.8093 0.0429 0.110 Uiso 1 1 calc R
H1C H 1.1358 0.9849 0.0372 0.110 Uiso 1 1 calc R
C2 C 0.9578(4) 0.8379(4) 0.02925(6) 0.0467(9) Uani 1 1 d .
C3 C 0.8550(4) 0.9436(4) 0.04144(6) 0.0466(9) Uani 1 1 d .
H3A H 0.8916 1.0450 0.0442 0.056 Uiso 1 1 calc R
C4 C 0.7055(4) 0.9137(4) 0.04978(6) 0.0441(8) Uani 1 1 d .
C5 C 0.6342(4) 1.0228(4) 0.07086(6) 0.0647(11) Uani 1 1 d .
H5A H 0.5301 1.0490 0.0648 0.097 Uiso 1 1 calc R
H5B H 0.6962 1.1163 0.0720 0.097 Uiso 1 1 calc R
H5C H 0.6303 0.9737 0.0894 0.097 Uiso 1 1 calc R
C6 C 1.0250(4) 0.5871(4) 0.01195(6) 0.0484(9) Uani 1 1 d .
H6A H 1.1102 0.6337 0.0011 0.058 Uiso 1 1 calc R
H6B H 0.9770 0.5084 -0.0002 0.058 Uiso 1 1 calc R
C7 C 1.0912(4) 0.5086(4) 0.03755(7) 0.0474(9) Uani 1 1 d .
C8 C 1.0339(5) 0.5249(6) 0.06408(8) 0.0906(16) Uani 1 1 d .
H8A H 0.9472 0.5889 0.0670 0.109 Uiso 1 1 calc R
C9 C 1.0986(6) 0.4505(6) 0.08701(9) 0.1014(17) Uani 1 1 d .
H9A H 1.0576 0.4648 0.1054 0.122 Uiso 1 1 calc R
C10 C 1.2216(6) 0.3566(5) 0.08294(11) 0.0941(16) Uani 1 1 d .
H10A H 1.2659 0.3030 0.0983 0.113 Uiso 1 1 calc R
C11 C 1.2788(5) 0.3412(6) 0.05699(11) 0.1028(17) Uani 1 1 d .
H11A H 1.3654 0.2770 0.0542 0.123 Uiso 1 1 calc R
C12 C 1.2155(5) 0.4158(5) 0.03427(9) 0.0799(14) Uani 1 1 d .
H12A H 1.2590 0.4026 0.0161 0.096 Uiso 1 1 calc R
C13 C 0.4895(4) 0.7424(4) 0.05546(6) 0.0545(10) Uani 1 1 d .
H13A H 0.4345 0.6662 0.0438 0.065 Uiso 1 1 calc R
H13B H 0.4216 0.8325 0.0576 0.065 Uiso 1 1 calc R
C14 C 0.5175(4) 0.6734(5) 0.08425(6) 0.0533(9) Uani 1 1 d .
C15 C 0.4302(4) 0.7157(5) 0.10717(7) 0.0673(12) Uani 1 1 d .
H15A H 0.3553 0.7940 0.1052 0.081 Uiso 1 1 calc R
C16 C 0.4502(6) 0.6455(6) 0.13314(8) 0.0833(15) Uani 1 1 d .
H16A H 0.3915 0.6782 0.1489 0.100 Uiso 1 1 calc R
C17 C 0.5531(6) 0.5303(6) 0.13615(8) 0.0900(16) Uani 1 1 d .
H17A H 0.5641 0.4799 0.1538 0.108 Uiso 1 1 calc R
C18 C 0.6411(5) 0.4869(6) 0.11368(8) 0.0875(15) Uani 1 1 d .
H18A H 0.7148 0.4077 0.1158 0.105 Uiso 1 1 calc R
C19 C 0.6231(5) 0.5581(5) 0.08769(8) 0.0742(13) Uani 1 1 d .
H19A H 0.6844 0.5267 0.0722 0.089 Uiso 1 1 calc R

loop_
_atom_site_aniso_label
_atom_site_aniso_U_11
_atom_site_aniso_U_22
_atom_site_aniso_U_33
_atom_site_aniso_U_23
_atom_site_aniso_U_13
_atom_site_aniso_U_12
Zr1 0.04162(16) 0.04162(16) 0.02423(18) -0.00122(14) 0.00122(14) 0.0035(2)
Cl1 0.0430(5) 0.0821(6) 0.0350(4) -0.0030(5) -0.0015(3) -0.0020(5)
N1 0.0445(15) 0.0454(18) 0.0290(13) 0.0016(13) 0.0014(12) 0.0104(14)
N2 0.0403(16) 0.0548(19) 0.0279(13) -0.0062(12) -0.0039(11) 0.0110(14)
C1 0.044(3) 0.093(3) 0.083(3) -0.008(2) -0.013(2) -0.011(2)
C2 0.042(2) 0.059(2) 0.0385(18) 0.002(2) -0.0065(14) 0.006(2)
C3 0.058(3) 0.044(2) 0.0382(18) -0.0029(15) -0.0088(17) 0.0005(18)
C4 0.054(2) 0.051(2) 0.0276(15) -0.0018(15) -0.0076(17) 0.0173(18)
C5 0.087(3) 0.060(2) 0.0470(19) -0.0163(18) -0.003(2) 0.023(2)
C6 0.046(2) 0.060(2) 0.0386(18) 0.0069(17) 0.0055(16) 0.0221(17)
C7 0.040(2) 0.050(2) 0.052(2) 0.0147(18) -0.0010(17) 0.0049(18)
C8 0.090(3) 0.136(4) 0.045(2) 0.014(3) -0.005(2) 0.046(3)
C9 0.106(4) 0.143(5) 0.056(3) 0.024(3) -0.012(3) 0.030(4)
C10 0.089(4) 0.092(4) 0.101(4) 0.047(3) -0.027(3) -0.003(3)
C11 0.085(3) 0.092(4) 0.132(4) 0.053(4) 0.006(3) 0.041(3)
C12 0.079(3) 0.072(3) 0.088(3) 0.037(2) 0.024(3) 0.040(2)
C13 0.041(2) 0.087(3) 0.0357(18) -0.0100(18) 0.0044(16) 0.0085(19)
C14 0.051(2) 0.080(3) 0.0292(16) -0.009(2) 0.0036(15) -0.003(2)
C15 0.061(3) 0.095(3) 0.046(2) -0.012(2) 0.0156(19) -0.013(2)
C16 0.102(4) 0.107(4) 0.041(2) -0.015(3) 0.028(2) -0.028(3)
C17 0.128(5) 0.105(4) 0.037(2) 0.006(3) 0.004(3) -0.029(4)
C18 0.110(4) 0.108(4) 0.045(2) 0.010(2) 0.000(3) 0.014(3)
C19 0.081(3) 0.107(3) 0.035(2) 0.004(2) 0.002(2) 0.012(3)

loop_
_atom_type_symbol
_atom_type_description
_atom_type_scat_dispersion_real
_atom_type_scat_dispersion_imag
_atom_type_scat_source
C C 0.0033 0.0016 'International Tables Vol C Tables 4.2.6.8 and 6.1.1.4'
H H 0.0000 0.0000 'International Tables Vol C Tables 4.2.6.8 and 6.1.1.4'
N N 0.0061 0.0033 'International Tables Vol C Tables 4.2.6.8 and 6.1.1.4'
Cl Cl 0.1484 0.1585 'International Tables Vol C Tables 4.2.6.8 and 6.1.1.4'
Zr Zr -2.9673 0.5597 'International Tables Vol C Tables 4.2.6.8 and 6.1.1.4'

loop_
_geom_angle_atom_site_label_1
_geom_angle_atom_site_label_2
_geom_angle_atom_site_label_3
_geom_angle_site_symmetry_1
_geom_angle_site_symmetry_3
_geom_angle
_geom_angle_publ_flag
N2 ZR1 N2 7 . 159.86(14) y
N2 ZR1 N1 7 . 87.28(9) y
N2 ZR1 N1 . . 78.06(9) y
N2 ZR1 N1 7 7 78.06(9) y
N2 ZR1 N1 . 7 87.28(9) y
N1 ZR1 N1 . 7 86.71(13) y
N2 ZR1 CL1 7 . 97.54(7) y
N2 ZR1 CL1 . . 96.22(7) y
N1 ZR1 CL1 . . 173.57(7) y
N1 ZR1 CL1 7 . 90.11(7) y
N2 ZR1 CL1 7 7 96.22(7) y
N2 ZR1 CL1 . 7 97.54(7) y
N1 ZR1 CL1 . 7 90.11(7) y
N1 ZR1 CL1 7 7 173.57(7) y
CL1 ZR1 CL1 . 7 93.58(5) y
C2 N1 C6 . . 118.3(3) y
C2 N1 ZR1 . . 122.8(2) y
C6 N1 ZR1 . . 117.8(2) y
C4 N2 C13 . . 118.4(3) y
C4 N2 ZR1 . . 123.5(2) y
C13 N2 ZR1 . . 117.47(19) y
C2 C1 H1A . . 109.5 ?
C2 C1 H1B . . 109.5 ?
H1A C1 H1B . . 109.5 ?
C2 C1 H1C . . 109.5 ?
H1A C1 H1C . . 109.5 ?
H1B C1 H1C . . 109.5 ?
N1 C2 C3 . . 121.8(3) y
N1 C2 C1 . . 121.7(3) y
C3 C2 C1 . . 116.4(3) y
C4 C3 C2 . . 126.3(3) y
C4 C3 H3A . . 116.9 ?
C2 C3 H3A . . 116.9 ?
N2 C4 C3 . . 121.4(3) y
N2 C4 C5 . . 121.4(3) y
C3 C4 C5 . . 117.1(3) y
C4 C5 H5A . . 109.5 ?
C4 C5 H5B . . 109.5 ?
H5A C5 H5B . . 109.5 ?
C4 C5 H5C . . 109.5 ?
H5A C5 H5C . . 109.5 ?
H5B C5 H5C . . 109.5 ?
N1 C6 C7 . . 115.3(3) y
N1 C6 H6A . . 108.5 ?
C7 C6 H6A . . 108.5 ?
N1 C6 H6B . . 108.5 ?
C7 C6 H6B . . 108.5 ?
H6A C6 H6B . . 107.5 ?
C8 C7 C12 . . 117.4(4) y
C8 C7 C6 . . 123.8(3) y
C12 C7 C6 . . 118.8(3) y
C7 C8 C9 . . 121.8(4) y
C7 C8 H8A . . 119.1 ?
C9 C8 H8A . . 119.1 ?
C10 C9 C8 . . 119.4(5) y
C10 C9 H9A . . 120.3 ?
C8 C9 H9A . . 120.3 ?
C11 C10 C9 . . 119.0(4) y
C11 C10 H10A . . 120.5 ?
C9 C10 H10A . . 120.5 ?
C10 C11 C12 . . 121.7(4) y
C10 C11 H11A . . 119.2 ?
C12 C11 H11A . . 119.2 ?
C7 C12 C11 . . 120.7(4) y
C7 C12 H12A . . 119.6 ?
C11 C12 H12A . . 119.6 ?
N2 C13 C14 . . 114.8(3) y
N2 C13 H13A . . 108.6 ?
C14 C13 H13A . . 108.6 ?
N2 C13 H13B . . 108.6 ?
C14 C13 H13B . . 108.6 ?
H13A C13 H13B . . 107.5 ?
C19 C14 C15 . . 118.2(4) y
C19 C14 C13 . . 120.5(3) y
C15 C14 C13 . . 121.1(4) y
C14 C15 C16 . . 120.8(4) y
C14 C15 H15A . . 119.6 ?
C16 C15 H15A . . 119.6 ?
C17 C16 C15 . . 120.3(4) y
C17 C16 H16A . . 119.8 ?
C15 C16 H16A . . 119.8 ?
C16 C17 C18 . . 119.6(4) y
C16 C17 H17A . . 120.2 ?
C18 C17 H17A . . 120.2 ?
C17 C18 C19 . . 120.4(5) y
C17 C18 H18A . . 119.8 ?
C19 C18 H18A . . 119.8 ?
C14 C19 C18 . . 120.5(4) y
C14 C19 H19A . . 119.7 ?
C18 C19 H19A . . 119.7 ?

loop_
_geom_bond_atom_site_label_1
_geom_bond_atom_site_label_2
_geom_bond_site_symmetry_2
_geom_bond_distance
_geom_bond_publ_flag
Zr1 N2 7 2.190(2) y
Zr1 N2 . 2.190(2) y
Zr1 N1 . 2.201(3) y
Zr1 N1 7 2.201(2) y
Zr1 Cl1 . 2.4548(8) y
Zr1 Cl1 7 2.4548(8) y
N1 C2 . 1.325(4) y
N1 C6 . 1.481(4) y
N2 C4 . 1.339(4) y
N2 C13 . 1.478(4) y
C1 C2 . 1.502(5) y
C1 H1a . 0.98 ?
C1 H1b . 0.98 ?
C1 H1c . 0.98 ?
C2 C3 . 1.410(4) y
C3 C4 . 1.388(5) y
C3 H3a . 0.95 ?
C4 C5 . 1.514(4) y
C5 H5a . 0.98 ?
C5 H5b . 0.98 ?
C5 H5c . 0.98 ?
C6 C7 . 1.510(4) y
C6 H6a . 0.99 ?
C6 H6b . 0.99 ?
C7 C8 . 1.362(5) y
C7 C12 . 1.362(5) y
C8 C9 . 1.387(5) y
C8 H8a . 0.95 ?
C9 C10 . 1.363(6) y
C9 H9a . 0.95 ?
C10 C11 . 1.336(6) y
C10 H10a . 0.95 ?
C11 C12 . 1.375(5) y
C11 H11a . 0.95 ?
C12 H12a . 0.95 ?
C13 C14 . 1.513(4) y
C13 H13a . 0.99 ?
C13 H13b . 0.99 ?
C14 C19 . 1.374(5) y
C14 C15 . 1.379(4) y
C15 C16 . 1.387(5) y
C15 H15a . 0.95 ?
C16 C17 . 1.355(6) y
C16 H16a . 0.95 ?
C17 C18 . 1.367(6) y
C17 H17a . 0.95 ?
C18 C19 . 1.390(5) y
C18 H18a . 0.95 ?
C19 H19a . 0.95 ?

loop_
_geom_torsion_atom_site_label_1
_geom_torsion_atom_site_label_2
_geom_torsion_atom_site_label_3
_geom_torsion_atom_site_label_4
_geom_torsion_site_symmetry_1
_geom_torsion
_geom_torsion_publ_flag
N2 ZR1 N1 C2 7 119.2(2) y
N2 ZR1 N1 C2 . -46.9(2) y
N1 ZR1 N1 C2 7 41.0(2) y
CL1 ZR1 N1 C2 7 -144.6(2) y
N2 ZR1 N1 C6 7 -48.3(2) y
N2 ZR1 N1 C6 . 145.6(2) y
N1 ZR1 N1 C6 7 -126.5(2) y
CL1 ZR1 N1 C6 7 47.9(2) y
N2 ZR1 N2 C4 7 2.5(2) y
N1 ZR1 N2 C4 . 46.7(2) y
N1 ZR1 N2 C4 7 -40.5(2) y
CL1 ZR1 N2 C4 . -130.3(2) y
CL1 ZR1 N2 C4 7 135.2(2) y
N2 ZR1 N2 C13 7 172.6(2) y
N1 ZR1 N2 C13 . -143.2(2) y
N1 ZR1 N2 C13 7 129.6(2) y
CL1 ZR1 N2 C13 . 39.8(2) y
CL1 ZR1 N2 C13 7 -54.7(2) y
C6 N1 C2 C3 . -165.3(3) y
ZR1 N1 C2 C3 . 27.2(4) y
C6 N1 C2 C1 . 13.5(4) y
ZR1 N1 C2 C1 . -153.9(3) y
N1 C2 C3 C4 . 17.4(5) y
C1 C2 C3 C4 . -161.5(3) y
C13 N2 C4 C3 . 163.7(3) y
ZR1 N2 C4 C3 . -26.3(4) y
C13 N2 C4 C5 . -14.0(4) y
ZR1 N2 C4 C5 . 156.0(2) y
C2 C3 C4 N2 . -18.0(5) y
C2 C3 C4 C5 . 159.8(3) y
C2 N1 C6 C7 . 71.0(4) y
ZR1 N1 C6 C7 . -120.9(3) y
N1 C6 C7 C8 . 11.0(6) y
N1 C6 C7 C12 . -168.9(3) y
C12 C7 C8 C9 . 0.0(7) y
C6 C7 C8 C9 . -179.9(4) y
C7 C8 C9 C10 . -1.0(8) y
C8 C9 C10 C11 . 1.4(8) y
C9 C10 C11 C12 . -0.9(8) y
C8 C7 C12 C11 . 0.5(7) y
C6 C7 C12 C11 . -179.5(4) y
C10 C11 C12 C7 . -0.1(8) y
C4 N2 C13 C14 . -70.7(4) y
ZR1 N2 C13 C14 . 118.7(3) y
N2 C13 C14 C19 . -50.3(5) y
N2 C13 C14 C15 . 134.8(4) y
C19 C14 C15 C16 . 1.1(6) y
C13 C14 C15 C16 . 176.1(4) y
C14 C15 C16 C17 . -2.1(7) y
C15 C16 C17 C18 . 2.2(7) y
C16 C17 C18 C19 . -1.3(7) y
C15 C14 C19 C18 . -0.2(7) y
C13 C14 C19 C18 . -175.3(4) y
C17 C18 C19 C14 . 0.3(7) y
